data_4349492
loop_
_publ_author_name
'Chen, Min-Min'
'Chen, Liang'
'Li, Hong-Xi'
'Brammer, Lee'
'Lang, Jian-Ping'

_publ_section_title
;
 Highly selective detection of Hg2+ and MeHgI by
 di-pyridin-2-yl-[4-(2-pyridin-4-yl-vinyl)-phenyl]-amine and its zinc
 coordination polymer
;
_journal_issue 10
_journal_name_full 'Inorganic Chemistry Frontiers'
_journal_page_first 1297
_journal_paper_doi 10.1039/C6QI00160B
_journal_volume 3
_journal_year 2016
_chemical_formula_moiety 'C35 H24 N4 O4 Zn'
_chemical_formula_sum 'C35 H24 N4 O4 Zn'
_chemical_formula_weight 629.97
_space_group_IT_number 2
_space_group_name_Hall '-P 1'
_space_group_name_H-M_alt 'P -1'
_symmetry_cell_setting triclinic
_symmetry_space_group_name_Hall '-P 1'
_symmetry_space_group_name_H-M 'P -1'
_atom_sites_solution_hydrogens geom
_atom_sites_solution_primary direct
_atom_sites_solution_secondary difmap
_audit_creation_method SHELXL-97
_audit_update_record
;
2016-05-13 deposited with the CCDC.
2016-08-26 downloaded from the CCDC.
;
_cell_angle_alpha 97.447(4)
_cell_angle_beta 97.813(4)
_cell_angle_gamma 106.968(4)
_cell_formula_units_Z 2
_cell_length_a 10.3894(5)
_cell_length_b 10.7374(5)
_cell_length_c 15.0526(8)
_cell_measurement_reflns_used 2796
_cell_measurement_temperature 223(2)
_cell_measurement_theta_max 23.4270
_cell_measurement_theta_min 3.1260
_cell_volume 1565.59(14)
_computing_cell_refinement
;
CrysAlisPro, Agilent Technologies,
Version 1.171.36.32 (release 02-08-2013 CrysAlis171 .NET)
(compiled Aug  2 2013,16:46:58)
;
_computing_data_collection
;
CrysAlisPro, Agilent Technologies,
Version 1.171.36.32 (release 02-08-2013 CrysAlis171 .NET)
(compiled Aug  2 2013,16:46:58)
;
_computing_data_reduction
;
CrysAlisPro, Agilent Technologies,
Version 1.171.36.32 (release 02-08-2013 CrysAlis171 .NET)
(compiled Aug  2 2013,16:46:58)
;
_computing_structure_refinement 'SHELXL-97 (Sheldrick, 1997)'
_computing_structure_solution 'SHELXS-97 (Sheldrick, 1990)'
_diffrn_ambient_temperature 223(2)
_diffrn_detector_area_resol_mean 10.4471
_diffrn_measured_fraction_theta_full 0.998
_diffrn_measured_fraction_theta_max 0.998
_diffrn_measurement_device_type 'Xcalibur, Atlas, Gemini'
_diffrn_measurement_method '\w scans'
_diffrn_radiation_monochromator graphite
_diffrn_radiation_source 'fine-focus sealed tube'
_diffrn_radiation_type MoK\a
_diffrn_radiation_wavelength 0.71073
_diffrn_reflns_av_R_equivalents 0.0402
_diffrn_reflns_av_sigmaI/netI 0.0666
_diffrn_reflns_limit_h_max 12
_diffrn_reflns_limit_h_min -12
_diffrn_reflns_limit_k_max 12
_diffrn_reflns_limit_k_min -13
_diffrn_reflns_limit_l_max 18
_diffrn_reflns_limit_l_min -18
_diffrn_reflns_number 13250
_diffrn_reflns_theta_full 26.37
_diffrn_reflns_theta_max 26.37
_diffrn_reflns_theta_min 3.15
_exptl_absorpt_coefficient_mu 0.829
_exptl_absorpt_correction_T_max 0.7911
_exptl_absorpt_correction_T_min 0.7351
_exptl_absorpt_process_details
;
CrysAlisPro, Agilent Technologies,
Version 1.171.36.32 (release 02-08-2013 CrysAlis171 .NET)
(compiled Aug  2 2013,16:46:58)
Empirical absorption correction using spherical harmonics,
 implemented in SCALE3 ABSPACK scaling algorithm.
;
_exptl_crystal_colour yellow
_exptl_crystal_density_diffrn 1.336
_exptl_crystal_density_method 'not measured'
_exptl_crystal_description block
_exptl_crystal_F_000 648
_exptl_crystal_size_max 0.40
_exptl_crystal_size_mid 0.40
_exptl_crystal_size_min 0.30
_refine_diff_density_max 1.176
_refine_diff_density_min -0.410
_refine_diff_density_rms 0.093
_refine_ls_extinction_method none
_refine_ls_goodness_of_fit_ref 1.050
_refine_ls_hydrogen_treatment constr
_refine_ls_matrix_type full
_refine_ls_number_parameters 562
_refine_ls_number_reflns 6397
_refine_ls_number_restraints 2
_refine_ls_restrained_S_all 1.050
_refine_ls_R_factor_all 0.0968
_refine_ls_R_factor_gt 0.0694
_refine_ls_shift/su_max 0.000
_refine_ls_shift/su_mean 0.000
_refine_ls_structure_factor_coef Fsqd
_refine_ls_weighting_details 'calc w=1/[\s^2^(Fo^2^)+(0.1278P)^2^+0.7092P] where P=(Fo^2^+2Fc^2^)/3'
_refine_ls_weighting_scheme calc
_refine_ls_wR_factor_gt 0.1939
_refine_ls_wR_factor_ref 0.2172
_reflns_number_gt 4627
_reflns_number_total 6397
_reflns_threshold_expression >2sigma(I)
_cod_data_source_file c6qi00160b2.cif
_cod_data_source_block 1
_cod_original_cell_volume 1565.59(13)
_cod_database_code 4349492

loop_
_symmetry_equiv_pos_as_xyz
'x, y, z'
'-x, -y, -z'

loop_
_atom_site_label
_atom_site_type_symbol
_atom_site_fract_x
_atom_site_fract_y
_atom_site_fract_z
_atom_site_U_iso_or_equiv
_atom_site_adp_type
_atom_site_occupancy
_atom_site_symmetry_multiplicity
_atom_site_calc_flag
_atom_site_refinement_flags
_atom_site_disorder_assembly
_atom_site_disorder_group
Zn1 Zn 0.19340(5) 0.01763(5) 0.17552(3) 0.0391(2) Uani 1 1 d . . .
N1 N 0.1837(4) 0.2450(4) 0.3378(3) 0.0475(9) Uani 1 1 d . . .
N3 N 0.0374(4) 0.0904(4) 0.2139(3) 0.0441(9) Uani 1 1 d . . .
N4 N 0.7178(4) 0.8682(3) -0.0912(2) 0.0386(8) Uani 1 1 d . . .
C6 C 0.0489(5) 0.1694(5) 0.2930(3) 0.0478(11) Uani 1 1 d . . .
C1 C 0.2310(5) 0.2366(5) 0.4278(3) 0.0498(11) Uani 1 1 d . . .
C21 C 0.7766(5) 0.7869(5) -0.0538(3) 0.0503(12) Uani 1 1 d . . .
H21A H 0.8597 0.7819 -0.0697 0.060 Uiso 1 1 calc R . .
C14 C 0.3994(9) 0.5242(8) 0.1917(4) 0.101(3) Uani 1 1 d U . .
C9 C -0.2059(6) 0.0330(6) 0.1983(5) 0.0776(18) Uani 1 1 d . . .
H9A H -0.2928 -0.0137 0.1631 0.093 Uiso 1 1 calc R . .
C22 C 0.6000(5) 0.8739(5) -0.0679(3) 0.0467(11) Uani 1 1 d . . .
H22A H 0.5571 0.9302 -0.0936 0.056 Uiso 1 1 calc R . .
C7 C -0.0642(6) 0.1819(6) 0.3291(4) 0.0665(15) Uani 1 1 d . . .
H7A H -0.0526 0.2379 0.3850 0.080 Uiso 1 1 calc R . .
C8 C -0.1922(6) 0.1115(7) 0.2818(5) 0.0780(18) Uani 1 1 d . . .
H8A H -0.2700 0.1163 0.3055 0.094 Uiso 1 1 calc R B .
C19 C 0.6008(7) 0.7152(5) 0.0318(3) 0.0653(14) Uani 1 1 d U . .
C11 C 0.2625(5) 0.3408(5) 0.2906(3) 0.0514(12) Uani 1 1 d . . .
C16 C 0.2035(7) 0.4249(7) 0.2524(4) 0.0801(19) Uani 1 1 d . A .
H16A H 0.1135 0.4208 0.2583 0.096 Uiso 1 1 calc R . .
C20 C 0.7219(6) 0.7112(5) 0.0061(4) 0.0670(14) Uani 1 1 d U A .
H20A H 0.7674 0.6557 0.0301 0.080 Uiso 1 1 calc R . .
C23 C 0.5384(6) 0.8003(5) -0.0075(4) 0.0619(15) Uani 1 1 d . A .
H23A H 0.4553 0.8069 0.0073 0.074 Uiso 1 1 calc R . .
C4 C 0.3895(8) 0.3177(8) 0.5639(4) 0.089(2) Uani 1 1 d . . .
H4B H 0.4685 0.3814 0.5992 0.106 Uiso 1 1 calc R B .
N2 N 0.1626(6) 0.1282(5) 0.4578(4) 0.0825(16) Uani 1 1 d . . .
C5 C 0.3410(6) 0.3350(5) 0.4787(3) 0.0573(13) Uani 1 1 d . . .
H5A H 0.3820 0.4119 0.4562 0.069 Uiso 1 1 calc R . .
C10 C -0.0914(5) 0.0255(6) 0.1693(4) 0.0627(14) Uani 1 1 d . . .
H10A H -0.1019 -0.0296 0.1131 0.075 Uiso 1 1 calc R B .
C2 C 0.2138(10) 0.1184(9) 0.5457(5) 0.102(3) Uani 1 1 d . . .
H2B H 0.1682 0.0445 0.5696 0.123 Uiso 1 1 calc R B .
C12 C 0.3908(6) 0.3482(6) 0.2799(4) 0.0623(14) Uani 1 1 d . A .
H12A H 0.4340 0.2925 0.3060 0.075 Uiso 1 1 calc R . .
C13 C 0.4601(7) 0.4388(7) 0.2299(4) 0.0815(18) Uani 1 1 d U A .
H13A H 0.5491 0.4421 0.2218 0.098 Uiso 1 1 calc R . .
C15 C 0.2744(8) 0.5143(8) 0.2058(5) 0.109(3) Uani 1 1 d . A .
H15A H 0.2319 0.5723 0.1823 0.130 Uiso 1 1 calc R . .
C3 C 0.3249(10) 0.2086(10) 0.5988(5) 0.103(3) Uani 1 1 d . . .
H3A H 0.3574 0.1976 0.6577 0.123 Uiso 1 1 calc R . .
C17 C 0.4472(11) 0.6251(9) 0.1339(8) 0.044(3) Uani 0.62(3) 1 d P A 1
H17A H 0.3996 0.6857 0.1238 0.053 Uiso 0.62(3) 1 calc PR A 1
C18 C 0.5572(12) 0.6296(9) 0.0966(6) 0.040(3) Uani 0.62(3) 1 d P A 1
H18A H 0.6090 0.5747 0.1130 0.048 Uiso 0.62(3) 1 calc PR A 1
C2A C 0.5186(17) 0.5792(19) 0.1368(12) 0.049(6) Uani 0.38(3) 1 d P A 2
H2AA H 0.6004 0.5582 0.1384 0.059 Uiso 0.38(3) 1 calc PR A 2
C1A C 0.482(2) 0.6533(18) 0.0929(16) 0.053(6) Uani 0.38(3) 1 d P A 2
H1A H 0.4001 0.6731 0.0929 0.063 Uiso 0.38(3) 1 calc PR A 2
O8 O -0.057(4) -0.854(4) -0.100(3) 0.046(5) Uani 0.50 1 d P . -1
O7 O -0.263(3) -0.830(3) -0.077(2) 0.081(9) Uani 0.50 1 d P B -1
O2 O 0.257(2) -0.177(2) 0.0731(19) 0.064(8) Uani 0.50 1 d P B -1
O1 O 0.074(4) -0.163(4) 0.114(3) 0.042(4) Uani 0.50 1 d P B -1
C35 C -0.131(4) -0.766(4) -0.069(2) 0.053(10) Uani 0.50 1 d P B -1
C24 C 0.141(3) -0.211(4) 0.078(2) 0.044(7) Uani 0.50 1 d P B -1
C28 C 0.2002(12) -0.3952(13) -0.1986(9) 0.068(3) Uani 0.50 1 d P B -1
H28A H 0.2592 -0.3395 -0.2294 0.082 Uiso 0.50 1 calc PR B -1
C26 C 0.086(4) -0.413(4) -0.061(2) 0.055(7) Uani 0.50 1 d P B -1
C27 C 0.1813(10) -0.3374(10) -0.1140(7) 0.049(2) Uani 0.50 1 d P B -1
H27A H 0.2306 -0.2481 -0.0906 0.059 Uiso 0.50 1 calc PR B -1
C34 C -0.025(3) -0.438(2) 0.0611(12) 0.058(5) Uani 0.50 1 d P B -1
H34A H -0.0424 -0.3959 0.1147 0.069 Uiso 0.50 1 calc PR B -1
C31 C 0.0276(17) -0.5535(19) -0.0970(9) 0.033(3) Uani 0.50 1 d P B -1
C30 C 0.0555(10) -0.6043(11) -0.1834(8) 0.058(3) Uani 0.50 1 d P B -1
H30A H 0.0163 -0.6957 -0.2054 0.070 Uiso 0.50 1 calc PR B -1
C25 C 0.069(2) -0.359(3) 0.0164(11) 0.040(4) Uani 0.50 1 d P B -1
C33 C -0.095(3) -0.575(4) 0.033(2) 0.052(6) Uani 0.50 1 d P B -1
H33 H -0.1580 -0.6242 0.0650 0.063 Uiso 0.50 1 calc PR B -1
C32 C -0.0605(19) -0.632(2) -0.0475(11) 0.027(3) Uani 0.50 1 d P B -1
C37 C 0.4717(19) 0.040(2) 0.4166(15) 0.051(4) Uani 0.50 1 d P B -1
C46 C 0.5882(13) 0.1420(13) 0.4656(8) 0.041(3) Uani 0.50 1 d P B -1
C38 C 0.4106(16) -0.0647(16) 0.4549(12) 0.056(3) Uani 0.50 1 d P B -1
H38A H 0.3324 -0.1312 0.4212 0.067 Uiso 0.50 1 calc PR B -1
C45 C 0.6541(11) 0.2585(11) 0.4297(7) 0.058(3) Uani 0.50 1 d P B -1
H45A H 0.6210 0.2641 0.3696 0.070 Uiso 0.50 1 calc PR B -1
C44 C 0.7648(12) 0.3629(12) 0.4811(8) 0.068(3) Uani 0.50 1 d P B -1
H44 H 0.8043 0.4397 0.4581 0.081 Uiso 0.50 1 calc PR B -1
C43 C 0.8158(14) 0.3455(13) 0.5728(8) 0.076(3) Uani 0.50 1 d P B -1
H43A H 0.8946 0.4089 0.6085 0.091 Uiso 0.50 1 calc PR B -1
C39 C 0.4610(17) -0.0753(18) 0.5421(12) 0.060(4) Uani 0.50 1 d P B -1
H39A H 0.4189 -0.1505 0.5660 0.072 Uiso 0.50 1 calc PR B -1
C41 C 0.6359(15) 0.1334(14) 0.5562(9) 0.049(3) Uani 0.50 1 d P B -1
C42 C 0.7496(13) 0.2381(13) 0.6067(8) 0.073(3) Uani 0.50 1 d P B -1
H42A H 0.7814 0.2331 0.6672 0.087 Uiso 0.50 1 calc PR B -1
C40 C 0.569(2) 0.019(2) 0.5931(13) 0.051(5) Uani 0.50 1 d P B -1
O3 O 0.2725(14) -0.0088(18) 0.2899(11) 0.046(5) Uani 0.50 1 d P B -1
O4 O 0.4938(18) 0.078(2) 0.2674(13) 0.055(3) Uani 0.50 1 d P B -1
C36 C 0.396(5) 0.027(4) 0.311(3) 0.111(17) Uani 0.50 1 d P B -1
C47 C 0.593(2) -0.021(3) 0.6851(17) 0.055(7) Uani 0.50 1 d P B -1
O6 O 0.719(3) 0.007(3) 0.7093(18) 0.107(11) Uani 0.50 1 d P . -1
O5 O 0.538(3) -0.045(3) 0.741(2) 0.115(11) Uani 0.50 1 d P B -1
C29 C 0.1407(10) -0.5253(13) -0.2407(10) 0.072(3) Uani 0.50 1 d P B -1
H29 H 0.1525 -0.5599 -0.2986 0.086 Uiso 0.50 1 calc PR B -1

loop_
_atom_site_aniso_label
_atom_site_aniso_U_11
_atom_site_aniso_U_22
_atom_site_aniso_U_33
_atom_site_aniso_U_23
_atom_site_aniso_U_13
_atom_site_aniso_U_12
Zn1 0.0337(3) 0.0412(3) 0.0386(3) 0.0099(2) 0.0019(2) 0.0068(2)
N1 0.043(2) 0.046(2) 0.042(2) 0.0071(17) 0.0021(17) -0.0016(17)
N3 0.038(2) 0.043(2) 0.047(2) 0.0011(17) 0.0003(16) 0.0126(17)
N4 0.042(2) 0.0356(18) 0.0319(18) 0.0045(15) 0.0022(15) 0.0052(15)
C6 0.043(3) 0.046(3) 0.051(3) 0.014(2) 0.008(2) 0.007(2)
C1 0.056(3) 0.055(3) 0.036(2) 0.009(2) 0.010(2) 0.012(2)
C21 0.049(3) 0.052(3) 0.043(3) 0.012(2) -0.006(2) 0.010(2)
C14 0.106(6) 0.100(5) 0.043(3) 0.021(3) -0.007(3) -0.044(4)
C9 0.038(3) 0.080(4) 0.099(5) -0.008(4) -0.006(3) 0.013(3)
C22 0.047(3) 0.044(2) 0.046(3) 0.006(2) 0.013(2) 0.009(2)
C7 0.057(3) 0.072(4) 0.069(4) 0.000(3) 0.022(3) 0.018(3)
C8 0.048(3) 0.094(5) 0.091(5) 0.007(4) 0.022(3) 0.020(3)
C19 0.092(3) 0.044(3) 0.037(3) 0.008(2) 0.001(3) -0.010(3)
C11 0.050(3) 0.056(3) 0.037(2) 0.007(2) 0.003(2) 0.002(2)
C16 0.062(4) 0.091(5) 0.082(4) 0.045(4) 0.005(3) 0.007(3)
C20 0.082(3) 0.051(3) 0.053(3) 0.023(3) -0.012(3) 0.002(3)
C23 0.057(3) 0.057(3) 0.055(3) -0.006(3) 0.024(3) -0.007(3)
C4 0.089(5) 0.104(5) 0.052(4) -0.009(4) -0.006(3) 0.017(4)
N2 0.093(4) 0.078(3) 0.066(3) 0.023(3) 0.020(3) 0.005(3)
C5 0.072(4) 0.052(3) 0.033(2) 0.000(2) 0.000(2) 0.004(3)
C10 0.045(3) 0.063(3) 0.067(3) -0.014(3) -0.007(3) 0.016(3)
C2 0.146(8) 0.101(6) 0.063(4) 0.041(4) 0.032(5) 0.027(5)
C12 0.051(3) 0.061(3) 0.056(3) -0.003(3) 0.009(2) -0.006(3)
C13 0.065(4) 0.082(4) 0.058(4) -0.020(3) 0.019(3) -0.027(3)
C15 0.083(5) 0.114(6) 0.103(6) 0.071(5) -0.006(4) -0.020(4)
C3 0.134(7) 0.135(7) 0.045(4) 0.029(4) 0.013(4) 0.047(6)
C17 0.039(6) 0.050(5) 0.048(5) 0.026(4) 0.014(4) 0.010(4)
C18 0.041(6) 0.045(5) 0.032(5) 0.015(4) 0.003(4) 0.009(4)
C2A 0.038(8) 0.063(11) 0.042(9) 0.003(8) -0.002(6) 0.015(7)
C1A 0.041(10) 0.050(9) 0.066(13) 0.007(8) 0.004(8) 0.017(7)
O8 0.039(9) 0.036(9) 0.068(14) 0.008(7) -0.006(8) 0.025(5)
O7 0.073(16) 0.042(11) 0.103(17) -0.020(10) -0.017(11) 0.011(9)
O2 0.024(8) 0.050(12) 0.128(19) 0.024(10) 0.031(9) 0.014(6)
O1 0.031(9) 0.031(9) 0.064(11) 0.011(6) -0.011(6) 0.017(6)
C35 0.056(17) 0.032(18) 0.076(14) 0.004(11) 0.027(14) 0.017(12)
C24 0.029(10) 0.010(8) 0.076(12) -0.006(7) -0.030(9) 0.005(6)
C28 0.052(6) 0.085(9) 0.081(8) 0.040(7) 0.023(6) 0.026(6)
C26 0.044(8) 0.045(11) 0.063(13) 0.006(8) -0.026(9) 0.014(7)
C27 0.045(5) 0.049(5) 0.054(6) 0.019(5) 0.009(4) 0.013(4)
C34 0.071(10) 0.051(9) 0.060(12) 0.007(10) 0.016(11) 0.033(8)
C31 0.025(5) 0.033(5) 0.041(8) 0.008(7) -0.002(6) 0.013(4)
C30 0.041(5) 0.054(6) 0.073(7) 0.000(5) -0.001(5) 0.016(5)
C25 0.048(7) 0.045(8) 0.034(11) 0.015(9) 0.015(8) 0.017(6)
C33 0.033(8) 0.037(7) 0.086(19) 0.006(14) -0.005(12) 0.018(6)
C32 0.026(5) 0.028(6) 0.031(9) 0.010(7) 0.012(7) 0.010(4)
C37 0.023(9) 0.071(12) 0.047(10) -0.004(10) -0.014(7) 0.012(9)
C46 0.035(7) 0.058(7) 0.033(5) 0.001(6) 0.000(5) 0.025(6)
C38 0.057(9) 0.066(10) 0.044(9) 0.009(9) 0.007(7) 0.021(7)
C45 0.062(7) 0.075(7) 0.044(5) 0.009(5) 0.013(5) 0.032(6)
C44 0.067(7) 0.060(7) 0.062(7) -0.015(6) 0.004(6) 0.012(6)
C43 0.084(9) 0.070(8) 0.049(6) -0.006(6) -0.002(6) 0.001(7)
C39 0.041(10) 0.071(10) 0.060(9) 0.024(10) 0.001(8) 0.003(8)
C41 0.060(9) 0.064(8) 0.027(5) 0.004(7) -0.004(6) 0.031(7)
C42 0.084(9) 0.087(9) 0.042(6) 0.000(6) -0.004(6) 0.033(7)
C40 0.045(12) 0.076(13) 0.025(7) -0.014(9) -0.016(8) 0.028(9)
O3 0.030(7) 0.078(11) 0.037(9) 0.031(8) 0.012(7) 0.017(6)
O4 0.020(5) 0.102(10) 0.032(6) 0.003(6) -0.008(5) 0.012(7)
C36 0.18(4) 0.16(3) 0.052(19) 0.000(17) 0.00(2) 0.15(3)
C47 0.024(7) 0.117(17) 0.036(11) 0.030(11) 0.008(7) 0.032(8)
O6 0.13(2) 0.15(2) 0.062(16) 0.010(13) -0.014(13) 0.103(16)
O5 0.064(16) 0.16(2) 0.082(13) 0.011(11) -0.017(10) -0.001(12)
C29 0.030(5) 0.078(8) 0.104(10) 0.025(7) 0.003(6) 0.012(5)

loop_
_atom_type_symbol
_atom_type_description
_atom_type_scat_dispersion_real
_atom_type_scat_dispersion_imag
_atom_type_scat_source
C C 0.0033 0.0016 'International Tables Vol C Tables 4.2.6.8 and 6.1.1.4'
H H 0.0000 0.0000 'International Tables Vol C Tables 4.2.6.8 and 6.1.1.4'
N N 0.0061 0.0033 'International Tables Vol C Tables 4.2.6.8 and 6.1.1.4'
O O 0.0106 0.0060 'International Tables Vol C Tables 4.2.6.8 and 6.1.1.4'
Zn Zn 0.2839 1.4301 'International Tables Vol C Tables 4.2.6.8 and 6.1.1.4'

loop_
_geom_angle_atom_site_label_1
_geom_angle_atom_site_label_2
_geom_angle_atom_site_label_3
_geom_angle
_geom_angle_site_symmetry_1
_geom_angle_site_symmetry_3
O3 Zn1 O8 113.6(9) . 2_545
O3 Zn1 O6 2.3(10) . 2_656
O8 Zn1 O6 114.7(11) 2_545 2_656
O3 Zn1 N4 128.8(3) . 2_665
O8 Zn1 N4 108.1(13) 2_545 2_665
O6 Zn1 N4 126.7(8) 2_656 2_665
O3 Zn1 O1 103.8(10) . .
O8 Zn1 O1 10.3(11) 2_545 .
O6 Zn1 O1 104.8(12) 2_656 .
N4 Zn1 O1 114.4(13) 2_665 .
O3 Zn1 N3 100.4(5) . .
O8 Zn1 N3 92.0(13) 2_545 .
O6 Zn1 N3 102.2(8) 2_656 .
N4 Zn1 N3 106.71(15) 2_665 .
O1 Zn1 N3 97.4(13) . .
O3 Zn1 C24 101.2(8) . .
O8 Zn1 C24 30.3(12) 2_545 .
O6 Zn1 C24 101.1(10) 2_656 .
N4 Zn1 C24 100.0(8) 2_665 .
O1 Zn1 C24 25.0(17) . .
N3 Zn1 C24 122.0(7) . .
C6 N1 C1 120.6(4) . .
C6 N1 C11 117.0(4) . .
C1 N1 C11 122.0(4) . .
C6 N3 C10 115.8(4) . .
C6 N3 Zn1 124.5(3) . .
C10 N3 Zn1 117.0(3) . .
C22 N4 C21 117.5(4) . .
C22 N4 Zn1 121.0(3) . 2_665
C21 N4 Zn1 121.4(3) . 2_665
N3 C6 N1 116.5(4) . .
N3 C6 C7 122.7(5) . .
N1 C6 C7 120.8(5) . .
N2 C1 C5 124.3(5) . .
N2 C1 N1 116.0(4) . .
C5 C1 N1 119.7(4) . .
N4 C21 C20 123.2(5) . .
N4 C21 H21A 118.4 . .
C20 C21 H21A 118.4 . .
C15 C14 C13 116.1(6) . .
C15 C14 C17 111.8(9) . .
C13 C14 C17 132.1(9) . .
C15 C14 C2A 148.4(10) . .
C13 C14 C2A 94.6(10) . .
C17 C14 C2A 37.7(6) . .
C10 C9 C8 118.0(5) . .
C10 C9 H9A 121.0 . .
C8 C9 H9A 121.0 . .
N4 C22 C23 122.6(5) . .
N4 C22 H22A 118.7 . .
C23 C22 H22A 118.7 . .
C8 C7 C6 118.8(6) . .
C8 C7 H7A 120.6 . .
C6 C7 H7A 120.6 . .
C7 C8 C9 119.2(5) . .
C7 C8 H8A 120.4 . .
C9 C8 H8A 120.4 . .
C20 C19 C23 116.3(5) . .
C20 C19 C18 113.8(7) . .
C23 C19 C18 129.9(8) . .
C20 C19 C1A 145.6(9) . .
C23 C19 C1A 98.1(9) . .
C18 C19 C1A 31.9(6) . .
C12 C11 C16 118.3(5) . .
C12 C11 N1 122.4(5) . .
C16 C11 N1 119.2(5) . .
C15 C16 C11 120.4(7) . .
C15 C16 H16A 119.8 . .
C11 C16 H16A 119.8 . .
C21 C20 C19 120.7(5) . .
C21 C20 H20A 119.7 . .
C19 C20 H20A 119.7 . .
C22 C23 C19 119.7(5) . .
C22 C23 H23A 120.2 . .
C19 C23 H23A 120.2 . .
C3 C4 C5 121.3(6) . .
C3 C4 H4B 119.4 . .
C5 C4 H4B 119.4 . .
C1 N2 C2 115.5(6) . .
C1 C5 C4 117.4(5) . .
C1 C5 H5A 121.3 . .
C4 C5 H5A 121.3 . .
C9 C10 N3 125.4(5) . .
C9 C10 H10A 117.3 . .
N3 C10 H10A 117.3 . .
C3 C2 N2 123.7(7) . .
C3 C2 H2B 118.1 . .
N2 C2 H2B 118.1 . .
C11 C12 C13 120.0(6) . .
C11 C12 H12A 120.0 . .
C13 C12 H12A 120.0 . .
C14 C13 C12 121.2(7) . .
C14 C13 H13A 119.4 . .
C12 C13 H13A 119.4 . .
C14 C15 C16 123.9(8) . .
C14 C15 H15A 118.1 . .
C16 C15 H15A 118.1 . .
C2 C3 C4 117.7(6) . .
C2 C3 H3A 121.1 . .
C4 C3 H3A 121.1 . .
C18 C17 C14 120.1(11) . .
C18 C17 H17A 119.9 . .
C14 C17 H17A 119.9 . .
C17 C18 C19 123.0(11) . .
C17 C18 H18A 118.5 . .
C19 C18 H18A 118.5 . .
C1A C2A C14 106(2) . .
C1A C2A H2AA 126.9 . .
C14 C2A H2AA 126.9 . .
C2A C1A C19 110(2) . .
C2A C1A H1A 125.1 . .
C19 C1A H1A 125.1 . .
C35 O8 Zn1 108(3) . 2_545
C24 O1 Zn1 107(3) . .
O7 C35 C32 130(3) . .
O7 C35 O8 112(3) . .
C32 C35 O8 118(3) . .
O1 C24 O2 134(4) . .
O1 C24 C25 118(3) . .
O2 C24 C25 108(3) . .
O1 C24 Zn1 49(2) . .
O2 C24 Zn1 85(3) . .
C25 C24 Zn1 166(2) . .
C27 C28 C29 126.4(11) . .
C27 C28 H28A 116.8 . .
C29 C28 H28A 116.8 . .
C25 C26 C31 123(3) . .
C25 C26 C27 122(3) . .
C31 C26 C27 115(3) . .
C28 C27 C26 122.2(18) . .
C28 C27 H27A 118.9 . .
C26 C27 H27A 118.9 . .
C25 C34 C33 126(2) . .
C25 C34 H34A 116.9 . .
C33 C34 H34A 116.9 . .
C30 C31 C26 118.8(19) . .
C30 C31 C32 123.5(15) . .
C26 C31 C32 118(2) . .
C31 C30 C29 125.9(12) . .
C31 C30 H30A 117.0 . .
C29 C30 H30A 117.0 . .
C26 C25 C34 118(3) . .
C26 C25 C24 132(3) . .
C34 C25 C24 110(2) . .
C32 C33 C34 114(3) . .
C32 C33 H33 123.2 . .
C34 C33 H33 123.2 . .
C33 C32 C35 110(2) . .
C33 C32 C31 121(2) . .
C35 C32 C31 128(2) . .
C38 C37 C46 120.8(17) . .
C38 C37 C36 112(2) . .
C46 C37 C36 127(2) . .
C37 C46 C45 123.2(12) . .
C37 C46 C41 117.6(14) . .
C45 C46 C41 119.1(12) . .
C37 C38 C39 121.4(13) . .
C37 C38 H38A 119.3 . .
C39 C38 H38A 119.3 . .
C44 C45 C46 122.6(11) . .
C44 C45 H45A 118.7 . .
C46 C45 H45A 118.7 . .
C45 C44 C43 116.1(11) . .
C45 C44 H44 122.0 . .
C43 C44 H44 122.0 . .
C42 C43 C44 120.4(11) . .
C42 C43 H43A 119.8 . .
C44 C43 H43A 119.8 . .
C40 C39 C38 120.9(14) . .
C40 C39 H39A 119.6 . .
C38 C39 H39A 119.6 . .
C40 C41 C42 122.9(12) . .
C40 C41 C46 119.3(13) . .
C42 C41 C46 117.8(13) . .
C43 C42 C41 123.8(11) . .
C43 C42 H42A 118.1 . .
C41 C42 H42A 118.1 . .
C39 C40 C41 120.0(16) . .
C39 C40 C47 106.9(19) . .
C41 C40 C47 133.1(15) . .
C36 O3 Zn1 118(2) . .
O3 C36 O4 133(3) . .
O3 C36 C37 121(3) . .
O4 C36 C37 106(3) . .
O5 C47 O6 112(3) . .
O5 C47 C40 139(2) . .
O6 C47 C40 106.9(19) . .
C47 O6 Zn1 124.2(19) . 2_656
C28 C29 C30 111.7(12) . .
C28 C29 H29 124.2 . .
C30 C29 H29 124.2 . .

loop_
_geom_bond_atom_site_label_1
_geom_bond_atom_site_label_2
_geom_bond_distance
_geom_bond_site_symmetry_2
Zn1 O3 1.897(17) .
Zn1 O8 1.99(4) 2_545
Zn1 O6 1.93(3) 2_656
Zn1 N4 2.006(3) 2_665
Zn1 O1 2.00(4) .
Zn1 N3 2.109(4) .
Zn1 C24 2.55(4) .
N1 C6 1.419(6) .
N1 C1 1.400(6) .
N1 C11 1.446(6) .
N3 C6 1.339(6) .
N3 C10 1.349(6) .
N4 C22 1.334(6) .
N4 C21 1.341(6) .
N4 Zn1 2.006(3) 2_665
C6 C7 1.393(7) .
C1 N2 1.343(7) .
C1 C5 1.363(7) .
C21 C20 1.363(7) .
C21 H21A 0.9400 .
C14 C15 1.319(12) .
C14 C13 1.395(12) .
C14 C17 1.492(13) .
C14 C2A 1.59(2) .
C9 C10 1.342(8) .
C9 C8 1.384(9) .
C9 H9A 0.9400 .
C22 C23 1.382(7) .
C22 H22A 0.9400 .
C7 C8 1.365(8) .
C7 H7A 0.9400 .
C8 H8A 0.9400 .
C19 C20 1.377(9) .
C19 C23 1.409(9) .
C19 C18 1.454(12) .
C19 C1A 1.67(3) .
C11 C12 1.346(8) .
C11 C16 1.373(8) .
C16 C15 1.363(9) .
C16 H16A 0.9400 .
C20 H20A 0.9400 .
C23 H23A 0.9400 .
C4 C3 1.377(11) .
C4 C5 1.369(8) .
C4 H4B 0.9400 .
N2 C2 1.387(9) .
C5 H5A 0.9400 .
C10 H10A 0.9400 .
C2 C3 1.343(11) .
C2 H2B 0.9400 .
C12 C13 1.400(8) .
C12 H12A 0.9400 .
C13 H13A 0.9400 .
C15 H15A 0.9400 .
C3 H3A 0.9400 .
C17 C18 1.33(2) .
C17 H17A 0.9400 .
C18 H18A 0.9400 .
C2A C1A 1.21(4) .
C2A H2AA 0.9400 .
C1A H1A 0.9400 .
O8 C35 1.45(6) .
O8 Zn1 1.99(4) 2_545
O7 C35 1.33(4) .
O2 C24 1.17(3) .
O1 C24 1.12(7) .
C35 C32 1.38(5) .
C24 C25 1.64(5) .
C28 C27 1.407(16) .
C28 C29 1.377(18) .
C28 H28A 0.9400 .
C26 C25 1.29(4) .
C26 C31 1.45(4) .
C26 C27 1.48(4) .
C27 H27A 0.9400 .
C34 C25 1.40(2) .
C34 C33 1.42(4) .
C34 H34A 0.9400 .
C31 C30 1.444(19) .
C31 C32 1.416(18) .
C30 C29 1.485(16) .
C30 H30A 0.9400 .
C33 C32 1.42(4) .
C33 H33 0.9400 .
C37 C38 1.36(3) .
C37 C46 1.409(18) .
C37 C36 1.65(4) .
C46 C45 1.449(17) .
C46 C41 1.411(17) .
C38 C39 1.38(2) .
C38 H38A 0.9400 .
C45 C44 1.400(16) .
C45 H45A 0.9400 .
C44 C43 1.465(17) .
C44 H44 0.9400 .
C43 C42 1.359(17) .
C43 H43A 0.9400 .
C39 C40 1.332(19) .
C39 H39A 0.9400 .
C41 C40 1.44(2) .
C41 C42 1.412(18) .
C42 H42A 0.9400 .
C40 C47 1.52(3) .
O3 C36 1.21(5) .
O4 C36 1.31(6) .
C47 O5 1.09(4) .
C47 O6 1.25(3) .
O6 Zn1 1.93(3) 2_656
C29 H29 0.9400 .

loop_
_geom_torsion_atom_site_label_1
_geom_torsion_atom_site_label_2
_geom_torsion_atom_site_label_3
_geom_torsion_atom_site_label_4
_geom_torsion
_geom_torsion_site_symmetry_1
_geom_torsion_site_symmetry_4
O3 Zn1 N3 C6 35.9(6) . .
O8 Zn1 N3 C6 150.4(11) 2_545 .
O6 Zn1 N3 C6 34.6(9) 2_656 .
N4 Zn1 N3 C6 -100.1(4) 2_665 .
O1 Zn1 N3 C6 141.5(11) . .
C24 Zn1 N3 C6 146.2(9) . .
O3 Zn1 N3 C10 -124.6(6) . .
O8 Zn1 N3 C10 -10.2(11) 2_545 .
O6 Zn1 N3 C10 -126.0(9) 2_656 .
N4 Zn1 N3 C10 99.3(4) 2_665 .
O1 Zn1 N3 C10 -19.0(11) . .
C24 Zn1 N3 C10 -14.3(9) . .
C10 N3 C6 N1 -176.0(4) . .
Zn1 N3 C6 N1 23.2(6) . .
C10 N3 C6 C7 1.7(7) . .
Zn1 N3 C6 C7 -159.0(4) . .
C1 N1 C6 N3 -124.3(5) . .
C11 N1 C6 N3 62.7(6) . .
C1 N1 C6 C7 57.9(7) . .
C11 N1 C6 C7 -115.1(5) . .
C6 N1 C1 N2 20.1(7) . .
C11 N1 C1 N2 -167.2(5) . .
C6 N1 C1 C5 -160.3(5) . .
C11 N1 C1 C5 12.3(7) . .
C22 N4 C21 C20 0.0(7) . .
Zn1 N4 C21 C20 177.7(4) 2_665 .
C21 N4 C22 C23 0.1(7) . .
Zn1 N4 C22 C23 -177.6(4) 2_665 .
N3 C6 C7 C8 -0.4(9) . .
N1 C6 C7 C8 177.3(5) . .
C6 C7 C8 C9 -1.8(10) . .
C10 C9 C8 C7 2.6(10) . .
C6 N1 C11 C12 -130.3(5) . .
C1 N1 C11 C12 56.8(7) . .
C6 N1 C11 C16 47.5(7) . .
C1 N1 C11 C16 -125.4(6) . .
C12 C11 C16 C15 -0.7(10) . .
N1 C11 C16 C15 -178.6(6) . .
N4 C21 C20 C19 -0.2(8) . .
C23 C19 C20 C21 0.3(8) . .
C18 C19 C20 C21 -179.5(5) . .
C1A C19 C20 C21 177.2(11) . .
N4 C22 C23 C19 0.0(7) . .
C20 C19 C23 C22 -0.2(7) . .
C18 C19 C23 C22 179.6(6) . .
C1A C19 C23 C22 -178.4(7) . .
C5 C1 N2 C2 -2.0(9) . .
N1 C1 N2 C2 177.5(6) . .
N2 C1 C5 C4 4.2(9) . .
N1 C1 C5 C4 -175.3(5) . .
C3 C4 C5 C1 -3.7(10) . .
C8 C9 C10 N3 -1.3(10) . .
C6 N3 C10 C9 -0.9(9) . .
Zn1 N3 C10 C9 161.4(5) . .
C1 N2 C2 C3 -0.7(12) . .
C16 C11 C12 C13 -0.8(8) . .
N1 C11 C12 C13 177.0(4) . .
C15 C14 C13 C12 0.1(10) . .
C17 C14 C13 C12 -177.7(7) . .
C2A C14 C13 C12 -172.6(6) . .
C11 C12 C13 C14 1.2(8) . .
C13 C14 C15 C16 -1.7(12) . .
C17 C14 C15 C16 176.5(8) . .
C2A C14 C15 C16 164.3(13) . .
C11 C16 C15 C14 2.1(12) . .
N2 C2 C3 C4 1.1(14) . .
C5 C4 C3 C2 1.2(13) . .
C15 C14 C17 C18 -165.8(8) . .
C13 C14 C17 C18 12.1(13) . .
C2A C14 C17 C18 3.9(9) . .
C14 C17 C18 C19 173.1(6) . .
C20 C19 C18 C17 175.9(7) . .
C23 C19 C18 C17 -3.9(11) . .
C1A C19 C18 C17 -7.7(12) . .
C15 C14 C2A C1A 9(2) . .
C13 C14 C2A C1A 176.3(11) . .
C17 C14 C2A C1A -9.8(11) . .
C14 C2A C1A C19 -179.5(8) . .
C20 C19 C1A C2A 6(2) . .
C23 C19 C1A C2A -177.1(12) . .
C18 C19 C1A C2A 0.0(9) . .
O3 Zn1 O1 C24 -87(3) . .
O8 Zn1 O1 C24 112(18) 2_545 .
O6 Zn1 O1 C24 -85(3) 2_656 .
N4 Zn1 O1 C24 58(2) 2_665 .
N3 Zn1 O1 C24 171(2) . .
Zn1 O8 C35 O7 18(4) 2_545 .
Zn1 O8 C35 C32 -155(2) 2_545 .
Zn1 O1 C24 O2 1(5) . .
Zn1 O1 C24 C25 -176.6(17) . .
O3 Zn1 C24 O1 99(2) . .
O8 Zn1 C24 O1 -19(4) 2_545 .
O6 Zn1 C24 O1 101(2) 2_656 .
N4 Zn1 C24 O1 -128(2) 2_665 .
N3 Zn1 C24 O1 -11(3) . .
O3 Zn1 C24 O2 -80(2) . .
O8 Zn1 C24 O2 162(4) 2_545 .
O6 Zn1 C24 O2 -78(2) 2_656 .
N4 Zn1 C24 O2 53(2) 2_665 .
O1 Zn1 C24 O2 -179(4) . .
N3 Zn1 C24 O2 169.8(17) . .
O3 Zn1 C24 C25 112(8) . .
O8 Zn1 C24 C25 -6(7) 2_545 .
O6 Zn1 C24 C25 114(8) 2_656 .
N4 Zn1 C24 C25 -115(8) 2_665 .
O1 Zn1 C24 C25 13(7) . .
N3 Zn1 C24 C25 2(8) . .
C29 C28 C27 C26 -3(2) . .
C25 C26 C27 C28 -179(2) . .
C31 C26 C27 C28 7(3) . .
C25 C26 C31 C30 -179(2) . .
C27 C26 C31 C30 -6(3) . .
C25 C26 C31 C32 4(3) . .
C27 C26 C31 C32 177.9(15) . .
C26 C31 C30 C29 0(2) . .
C32 C31 C30 C29 176.4(13) . .
C31 C26 C25 C34 -8(4) . .
C27 C26 C25 C34 179(2) . .
C31 C26 C25 C24 169(2) . .
C27 C26 C25 C24 -4(4) . .
C33 C34 C25 C26 5(3) . .
C33 C34 C25 C24 -173(2) . .
O1 C24 C25 C26 141(4) . .
O2 C24 C25 C26 -37(4) . .
Zn1 C24 C25 C26 130(8) . .
O1 C24 C25 C34 -42(3) . .
O2 C24 C25 C34 140(3) . .
Zn1 C24 C25 C34 -53(8) . .
C25 C34 C33 C32 1(3) . .
C34 C33 C32 C35 179(2) . .
C34 C33 C32 C31 -5(3) . .
O7 C35 C32 C33 50(4) . .
O8 C35 C32 C33 -138(3) . .
O7 C35 C32 C31 -126(3) . .
O8 C35 C32 C31 46(4) . .
C30 C31 C32 C33 -174.2(16) . .
C26 C31 C32 C33 2(2) . .
C30 C31 C32 C35 1(3) . .
C26 C31 C32 C35 178(2) . .
C38 C37 C46 C45 -177.3(14) . .
C36 C37 C46 C45 4(3) . .
C38 C37 C46 C41 -2(2) . .
C36 C37 C46 C41 180(2) . .
C46 C37 C38 C39 -1(3) . .
C36 C37 C38 C39 178.0(18) . .
C37 C46 C45 C44 176.1(13) . .
C41 C46 C45 C44 0.9(17) . .
C46 C45 C44 C43 2.8(16) . .
C45 C44 C43 C42 -5.3(18) . .
C37 C38 C39 C40 3(2) . .
C37 C46 C41 C40 2.9(17) . .
C45 C46 C41 C40 178.3(13) . .
C37 C46 C41 C42 -177.6(14) . .
C45 C46 C41 C42 -2.2(17) . .
C44 C43 C42 C41 4(2) . .
C40 C41 C42 C43 179.0(15) . .
C46 C41 C42 C43 0(2) . .
C38 C39 C40 C41 -2(3) . .
C38 C39 C40 C47 177.9(16) . .
C42 C41 C40 C39 179.4(15) . .
C46 C41 C40 C39 -1(2) . .
C42 C41 C40 C47 0(3) . .
C46 C41 C40 C47 179.5(19) . .
O8 Zn1 O3 C36 128(3) 2_545 .
O6 Zn1 O3 C36 9(34) 2_656 .
N4 Zn1 O3 C36 -14(3) 2_665 .
O1 Zn1 O3 C36 124(3) . .
N3 Zn1 O3 C36 -135(2) . .
C24 Zn1 O3 C36 99(2) . .
Zn1 O3 C36 O4 -5(5) . .
Zn1 O3 C36 C37 166(2) . .
C38 C37 C36 O3 43(4) . .
C46 C37 C36 O3 -139(3) . .
C38 C37 C36 O4 -144(2) . .
C46 C37 C36 O4 34(3) . .
C39 C40 C47 O5 -59(5) . .
C41 C40 C47 O5 120(4) . .
C39 C40 C47 O6 140(2) . .
C41 C40 C47 O6 -41(4) . .
O5 C47 O6 Zn1 11(4) . 2_656
C40 C47 O6 Zn1 177.5(18) . 2_656
C27 C28 C29 C30 -2.9(16) . .
C31 C30 C29 C28 4.3(16) . .
